data_4060536
loop_
_publ_author_name
'Hahn, F. Ekkehardt'
'Holtgrewe, Christian'
'Pape, Tania'
'Martin, Marta'
'Sola, Eduardo'
'Oro, Luis A.'

_publ_section_title
;
 Iridium Complexes with N-Allyl-Substituted Benzimidazol-2-ylidene
 Ligands and Their Application in Catalytic Transfer Hydrogenation
;
_journal_coden_ASTM ORGND7
_journal_issue 9
_journal_name_full Organometallics
_journal_page_first 2203
_journal_page_last 2209
_journal_paper_doi 10.1021/om0500873
_journal_volume 24
_journal_year 2005
_chemical_formula_sum 'C28 H34 Br Ir N2'
_chemical_formula_weight 670.68
_space_group_IT_number 15
_symmetry_cell_setting monoclinic
_symmetry_space_group_name_Hall '-C 2yc'
_symmetry_space_group_name_H-M 'C 1 2/c 1'
_cell_angle_alpha 90.00
_cell_angle_beta 98.403(2)
_cell_angle_gamma 90.00
_cell_formula_units_Z 8
_cell_length_a 34.958(3)
_cell_length_b 7.5715(6)
_cell_length_c 17.7650(14)
_cell_measurement_temperature 173(2)
_cell_volume 4651.6(6)
_diffrn_ambient_temperature 173(2)
_exptl_crystal_density_diffrn 1.915
_cod_original_sg_symbol_H-M 'C 2/c'
_cod_database_code 4060536

loop_
_symmetry_equiv_pos_as_xyz
'x, y, z'
'-x, y, -z+1/2'
'x+1/2, y+1/2, z'
'-x+1/2, y+1/2, -z+1/2'
'-x, -y, -z'
'x, -y, z-1/2'
'-x+1/2, -y+1/2, -z'
'x+1/2, -y+1/2, z-1/2'

loop_
_atom_site_label
_atom_site_type_symbol
_atom_site_fract_x
_atom_site_fract_y
_atom_site_fract_z
_atom_site_U_iso_or_equiv
_atom_site_adp_type
_atom_site_occupancy
_atom_site_symmetry_multiplicity
_atom_site_calc_flag
_atom_site_refinement_flags
_atom_site_disorder_assembly
_atom_site_disorder_group
Br Br 0.112809(14) 1.09013(6) 0.18215(3) 0.03533(11) Uani 1 1 d . . .
C1 C 0.16400(11) 0.8034(5) 0.1095(2) 0.0195(7) Uani 1 1 d . . .
C2 C 0.21609(11) 0.6567(5) 0.1704(2) 0.0202(7) Uani 1 1 d . . .
C3 C 0.22934(11) 0.7777(5) 0.1208(2) 0.0186(7) Uani 1 1 d . . .
C4 C 0.26822(11) 0.7911(5) 0.1137(2) 0.0233(8) Uani 1 1 d . . .
H4 H 0.2771 0.8723 0.0793 0.028 Uiso 1 1 calc R . .
C5 C 0.29367(12) 0.6798(6) 0.1593(2) 0.0262(8) Uani 1 1 d . . .
H5 H 0.3206 0.6860 0.1566 0.031 Uiso 1 1 calc R . .
C6 C 0.28012(12) 0.5590(6) 0.2092(2) 0.0292(9) Uani 1 1 d . . .
H6 H 0.2982 0.4856 0.2398 0.035 Uiso 1 1 calc R . .
C7 C 0.24136(12) 0.5434(5) 0.2153(2) 0.0248(8) Uani 1 1 d . . .
H7 H 0.2323 0.4596 0.2484 0.030 Uiso 1 1 calc R . .
C8 C 0.19684(12) 1.0157(5) 0.0336(2) 0.0216(8) Uani 1 1 d . . .
H8A H 0.1715 1.0226 0.0006 0.026 Uiso 1 1 calc R . .
H8B H 0.2168 0.9962 0.0003 0.026 Uiso 1 1 calc R . .
C9 C 0.20471(13) 1.1897(5) 0.0745(2) 0.0262(8) Uani 1 1 d . . .
H9A H 0.2313 1.1899 0.1026 0.031 Uiso 1 1 calc R . .
H9B H 0.1865 1.2053 0.1118 0.031 Uiso 1 1 calc R . .
C10 C 0.20001(15) 1.3413(5) 0.0179(3) 0.0353(11) Uani 1 1 d . . .
H10A H 0.2174 1.3235 -0.0200 0.053 Uiso 1 1 calc R . .
H10B H 0.2064 1.4529 0.0447 0.053 Uiso 1 1 calc R . .
H10C H 0.1732 1.3453 -0.0077 0.053 Uiso 1 1 calc R . .
C11 C 0.15057(12) 0.5779(5) 0.2047(2) 0.0242(8) Uani 1 1 d . . .
H11A H 0.1580 0.4517 0.2067 0.029 Uiso 1 1 calc R . .
H11B H 0.1237 0.5866 0.1782 0.029 Uiso 1 1 calc R . .
C12 C 0.15224(13) 0.6477(6) 0.2855(2) 0.0307(9) Uani 1 1 d . . .
H12A H 0.1456 0.7748 0.2840 0.037 Uiso 1 1 calc R . .
H12B H 0.1788 0.6347 0.3130 0.037 Uiso 1 1 calc R . .
C13 C 0.12404(16) 0.5462(7) 0.3276(3) 0.0447(12) Uani 1 1 d . . .
H13A H 0.0976 0.5622 0.3012 0.067 Uiso 1 1 calc R . .
H13B H 0.1258 0.5911 0.3797 0.067 Uiso 1 1 calc R . .
H13C H 0.1306 0.4204 0.3289 0.067 Uiso 1 1 calc R . .
C14 C 0.11209(14) 0.7773(7) -0.0364(3) 0.0283(10) Uani 1 1 d . . .
H14 H 0.1389(14) 0.756(6) -0.047(2) 0.034 Uiso 1 1 calc . . .
C15 C 0.09857(14) 0.6472(7) 0.0107(3) 0.0283(10) Uani 1 1 d . . .
H15 H 0.1178(14) 0.552(6) 0.027(3) 0.034 Uiso 1 1 calc . . .
C16 C 0.05697(13) 0.5867(6) 0.0051(3) 0.0397(12) Uani 1 1 d . . .
H16A H 0.0544 0.5087 0.0488 0.048 Uiso 1 1 calc R . .
H16B H 0.0502 0.5166 -0.0420 0.048 Uiso 1 1 calc R . .
C17 C 0.02850(13) 0.7403(7) 0.0043(3) 0.0421(12) Uani 1 1 d . . .
H17A H 0.0186 0.7711 -0.0491 0.051 Uiso 1 1 calc R . .
H17B H 0.0062 0.7017 0.0289 0.051 Uiso 1 1 calc R . .
C18 C 0.04628(14) 0.9046(7) 0.0450(4) 0.0343(11) Uani 1 1 d . . .
H18 H 0.0330(15) 0.946(7) 0.088(3) 0.041 Uiso 1 1 calc . . .
C19 C 0.06366(15) 1.0379(7) 0.0081(3) 0.0337(11) Uani 1 1 d . . .
H19 H 0.0606(14) 1.158(7) 0.030(3) 0.040 Uiso 1 1 calc . . .
C20 C 0.06911(16) 1.0401(7) -0.0734(3) 0.0483(13) Uani 1 1 d . . .
H20A H 0.0865 1.1391 -0.0816 0.058 Uiso 1 1 calc R . .
H20B H 0.0438 1.0625 -0.1049 0.058 Uiso 1 1 calc R . .
C21 C 0.08600(16) 0.8688(7) -0.1002(3) 0.0435(12) Uani 1 1 d . . .
H21A H 0.0646 0.7883 -0.1204 0.052 Uiso 1 1 calc R . .
H21B H 0.1009 0.8957 -0.1420 0.052 Uiso 1 1 calc R . .
Ir1 Ir 0.109736(4) 0.882308(19) 0.072748(8) 0.01982(5) Uani 1 1 d . . .
N1 N 0.19658(9) 0.8649(4) 0.08462(18) 0.0199(6) Uani 1 1 d . . .
N2 N 0.17626(9) 0.6757(4) 0.16135(18) 0.0208(7) Uani 1 1 d . . .
H1XX H 0.04(13) 1.0(6) -0.7(3) 0.0(12) Uiso 0.01 1 d P . .
H1YY H -0.11(14) 0.6(7) -0.4(3) 0.0(14) Uiso 0.01 1 d P . .
C30 C 0.0000 0.844(3) 0.7500 0.0637(14) Uiso 0.546(8) 2 d SPD A 1
C31 C 0.0000 0.641(2) 0.7500 0.0637(14) Uiso 0.546(8) 2 d SPD . 1
C32 C -0.0267(4) 0.5741(19) 0.7911(9) 0.0637(14) Uiso 0.546(8) 1 d PD A 1
C33 C -0.0263(4) 0.3731(18) 0.7906(8) 0.0637(14) Uiso 0.546(8) 1 d PD A 1
C34 C 0.0000 0.300(2) 0.7500 0.0637(14) Uiso 0.546(8) 2 d SPD . 1
C40 C -0.0218(8) 0.280(3) 0.7746(16) 0.0637(14) Uiso 0.227(4) 1 d PD . 2
C41 C -0.0176(4) 0.471(2) 0.7757(8) 0.0637(14) Uiso 0.454(8) 1 d PD . 2
C42 C -0.0306(5) 0.634(2) 0.7971(11) 0.0637(14) Uiso 0.454(8) 1 d PD . 2
C43 C 0.0155(4) 0.766(2) 0.7274(9) 0.0637(14) Uiso 0.454(8) 1 d PD . 2

loop_
_atom_site_aniso_label
_atom_site_aniso_U_11
_atom_site_aniso_U_22
_atom_site_aniso_U_33
_atom_site_aniso_U_23
_atom_site_aniso_U_13
_atom_site_aniso_U_12
Br 0.0356(2) 0.0361(2) 0.0339(2) -0.01455(19) 0.00362(19) 0.00113(18)
C1 0.0202(18) 0.0165(17) 0.0215(19) -0.0033(14) 0.0018(15) -0.0017(14)
C2 0.0219(19) 0.0193(18) 0.0191(18) 0.0002(14) 0.0017(15) -0.0015(14)
C3 0.0195(18) 0.0197(17) 0.0158(17) -0.0012(14) 0.0000(14) 0.0020(14)
C4 0.024(2) 0.0233(19) 0.023(2) -0.0015(15) 0.0032(16) -0.0027(15)
C5 0.0184(19) 0.031(2) 0.028(2) -0.0032(17) 0.0023(16) 0.0012(16)
C6 0.027(2) 0.028(2) 0.031(2) 0.0018(18) -0.0007(18) 0.0071(17)
C7 0.029(2) 0.0232(19) 0.021(2) 0.0041(15) -0.0004(16) -0.0007(16)
C8 0.026(2) 0.0209(18) 0.0170(18) 0.0031(14) 0.0010(15) -0.0008(15)
C9 0.035(2) 0.0223(19) 0.022(2) 0.0002(16) 0.0076(17) -0.0002(17)
C10 0.051(3) 0.019(2) 0.037(3) 0.0074(18) 0.010(2) 0.0009(19)
C11 0.022(2) 0.026(2) 0.024(2) 0.0057(15) 0.0031(16) -0.0037(15)
C12 0.027(2) 0.037(2) 0.029(2) 0.0035(18) 0.0085(18) -0.0027(18)
C13 0.052(3) 0.048(3) 0.040(3) 0.014(2) 0.023(2) -0.001(3)
C14 0.024(2) 0.038(3) 0.021(2) -0.006(2) -0.0004(17) 0.0030(19)
C15 0.027(2) 0.025(2) 0.032(3) -0.006(2) -0.0002(19) -0.0013(18)
C16 0.028(2) 0.035(3) 0.056(3) -0.010(2) 0.003(2) -0.0079(19)
C17 0.023(2) 0.043(3) 0.060(3) -0.008(2) 0.004(2) -0.005(2)
C18 0.017(2) 0.040(3) 0.046(3) -0.005(3) 0.002(2) 0.004(2)
C19 0.032(3) 0.024(3) 0.041(3) -0.003(2) -0.006(2) 0.009(2)
C20 0.053(3) 0.048(3) 0.038(3) 0.011(2) -0.012(2) 0.011(3)
C21 0.043(3) 0.057(3) 0.029(2) 0.001(2) -0.002(2) 0.002(2)
Ir1 0.01773(8) 0.02039(8) 0.02067(8) -0.00151(6) 0.00054(5) 0.00037(6)
N1 0.0182(15) 0.0194(15) 0.0212(16) 0.0046(12) 0.0002(12) -0.0022(12)
N2 0.0179(15) 0.0228(16) 0.0219(16) 0.0050(13) 0.0034(13) -0.0014(12)

loop_
_geom_bond_atom_site_label_1
_geom_bond_atom_site_label_2
_geom_bond_distance
_geom_bond_site_symmetry_2
_geom_bond_publ_flag
Br Ir1 2.4908(5) . ?
C1 N2 1.361(5) . ?
C1 N1 1.362(5) . ?
C1 Ir1 2.005(4) . ?
C2 N2 1.386(5) . ?
C2 C7 1.394(5) . ?
C2 C3 1.397(5) . ?
C3 C4 1.387(5) . ?
C3 N1 1.395(5) . ?
C4 C5 1.396(6) . ?
C5 C6 1.403(6) . ?
C6 C7 1.380(6) . ?
C8 N1 1.459(5) . ?
C8 C9 1.511(5) . ?
C9 C10 1.519(6) . ?
C11 N2 1.466(5) . ?
C11 C12 1.521(6) . ?
C12 C13 1.529(6) . ?
C14 C15 1.418(7) . ?
C14 C21 1.515(7) . ?
C14 Ir1 2.108(4) . ?
C15 C16 1.514(6) . ?
C15 Ir1 2.100(4) . ?
C16 C17 1.530(7) . ?
C17 C18 1.525(7) . ?
C18 C19 1.391(8) . ?
C18 Ir1 2.208(5) . ?
C19 C20 1.487(8) . ?
C19 Ir1 2.182(5) . ?
C20 C21 1.530(7) . ?
C30 C31 1.54(3) . ?
C31 C32 1.364(17) 2_556 ?
C31 C32 1.364(17) . ?
C32 C33 1.522(18) . ?
C33 C34 1.366(15) . ?
C34 C33 1.366(15) 2_556 ?
C40 C41 1.457(17) . ?
C40 C40 1.87(6) 2_556 ?
C41 C42 1.385(19) . ?
C41 C41 1.64(3) 2_556 ?
C42 C43 1.24(2) 2_556 ?
C43 C42 1.24(2) 2_556 ?
C43 C43 1.44(3) 2_556 ?
